data_1516617
loop_
_publ_author_name
'Hopfner, Matthias'
'Wei\&s, Harald'
'Meissner, Dieter'
'Heinemann, Frank W.'
'Kisch, Horst'

_publ_section_title
;
 Semiconductor photocatalysis type B: synthesis of unsaturated \a-amino
 esters from imines and olefins photocatalyzed by silica-supported cadmium
 sulfide
;
_journal_issue 9
_journal_name_full 'Photochemical &amp; Photobiological Sciences'
_journal_page_first 696
_journal_page_last 703
_journal_paper_doi 10.1039/b204569a
_journal_volume 1
_journal_year 2002
_chemical_formula_sum 'C23 H25 N O2'
_chemical_formula_weight 347.44
_chemical_name_systematic ?
_space_group_IT_number 61
_symmetry_cell_setting orthorhombic
_symmetry_space_group_name_Hall '-P 2ac 2ab'
_symmetry_space_group_name_H-M 'P b c a'
_atom_sites_solution_hydrogens geom
_atom_sites_solution_primary direct
_atom_sites_solution_secondary difmap
_audit_creation_method SHELXL
_cell_angle_alpha 90.00
_cell_angle_beta 90.00
_cell_angle_gamma 90.00
_cell_formula_units_Z 8
_cell_length_a 17.470(2)
_cell_length_b 11.704(2)
_cell_length_c 18.731(4)
_cell_measurement_reflns_used 36
_cell_measurement_temperature 295(2)
_cell_measurement_theta_max 14.06
_cell_measurement_theta_min 2.17
_cell_volume 3829.9(11)
_computing_cell_refinement 'XSCAnS 2.20 (Siemens An. X-Ray Instr., 1996)'
_computing_data_collection 'XSCAnS 2.20 (Siemens An. X-Ray Instr., 1996)'
_computing_data_reduction 'XSCAnS 2.20 (Siemens An. X-Ray Instr., 1996)'
_computing_molecular_graphics 'SHELXTL 5.03 (Siemens An. X-Ray Instr., 1995)'
_computing_publication_material 'SHELXTL 5.03 (Siemens An. X-Ray Instr., 1995)'
_computing_structure_refinement 'SHELXTL 5.03 (Siemens An. X-Ray Instr., 1995)'
_computing_structure_solution 'SHELXTL 5.03 (Siemens An. X-Ray Instr., 1995)'
_diffrn_ambient_temperature 295(2)
_diffrn_measurement_device 'Siemens P4'
_diffrn_measurement_method 'profile data from \w-scans'
_diffrn_radiation_monochromator graphite
_diffrn_radiation_source 'fine-focus sealed tube'
_diffrn_radiation_type MoK\a
_diffrn_radiation_wavelength 0.71073
_diffrn_reflns_av_R_equivalents 0.0307
_diffrn_reflns_av_sigmaI/netI 0.0646
_diffrn_reflns_limit_h_max 23
_diffrn_reflns_limit_h_min -1
_diffrn_reflns_limit_k_max 15
_diffrn_reflns_limit_k_min -1
_diffrn_reflns_limit_l_max 24
_diffrn_reflns_limit_l_min -1
_diffrn_reflns_number 4682
_diffrn_reflns_theta_max 26.00
_diffrn_reflns_theta_min 2.17
_diffrn_standards_decay_% 2.28
_diffrn_standards_interval_count 100
_diffrn_standards_number 3
_exptl_absorpt_coefficient_mu 0.076
_exptl_crystal_colour colorless
_exptl_crystal_density_diffrn 1.205
_exptl_crystal_description block
_exptl_crystal_F_000 1488
_exptl_crystal_size_max 0.50
_exptl_crystal_size_mid 0.50
_exptl_crystal_size_min 0.30
_refine_diff_density_max 0.197
_refine_diff_density_min -0.186
_refine_diff_density_rms 0.035
_refine_ls_extinction_coef 0.0044(6)
_refine_ls_extinction_expression Fc^*^=kFc[1+0.001xFc^2^\l^3^/sin(2\q)]^-1/4^
_refine_ls_extinction_method SHELXL
_refine_ls_goodness_of_fit_all 1.082
_refine_ls_goodness_of_fit_obs 1.324
_refine_ls_hydrogen_treatment 'riding on preceding C or N atom'
_refine_ls_matrix_type full
_refine_ls_number_parameters 273
_refine_ls_number_reflns 3714
_refine_ls_number_restraints 0
_refine_ls_restrained_S_all 1.100
_refine_ls_restrained_S_obs 1.324
_refine_ls_R_factor_all 0.1533
_refine_ls_R_factor_obs 0.0656
_refine_ls_shift/esd_max 0.000
_refine_ls_shift/esd_mean 0.000
_refine_ls_structure_factor_coef Fsqd
_refine_ls_weighting_details 'w=1/[\s^2^(Fo^2^)+(0.0593P)^2^+0.0000P] where P=(Fo^2^+2Fc^2^)/3'
_refine_ls_weighting_scheme calc
_refine_ls_wR_factor_all 0.1715
_refine_ls_wR_factor_obs 0.1350
_reflns_number_observed 1744
_reflns_number_total 3759
_reflns_observed_criterion >2sigma(I)
_cod_data_source_file b204569a.txt
_cod_data_source_block mh9901
_cod_depositor_comments
;
The following automatic conversions were performed:

'_refine_ls_weighting_scheme' value 'calc
w=1/[\s^2^(Fo^2^)+(0.0593P)^2^+0.0000P] where P=(Fo^2^+2Fc^2^)/3' was
changed to 'calc'. New tag '_refine_ls_weighting_details' was
created. The value of the new tag was set to
'w=1/[\s^2^(Fo^2^)+(0.0593P)^2^+0.0000P] where P=(Fo^2^+2Fc^2^)/3'.

Automatic conversion script
Id: cif_fix_values 3143 2015-03-26 13:38:13Z robertas 
;
_cod_original_sg_symbol_H-M Pbca
_cod_database_code 1516617

loop_
_symmetry_equiv_pos_as_xyz
'x, y, z'
'-x+1/2, -y, z+1/2'
'-x, y+1/2, -z+1/2'
'x+1/2, -y+1/2, -z'
'-x, -y, -z'
'x-1/2, y, -z-1/2'
'x, -y-1/2, z-1/2'
'-x-1/2, y-1/2, z'

loop_
_atom_site_aniso_label
_atom_site_aniso_U_11
_atom_site_aniso_U_22
_atom_site_aniso_U_33
_atom_site_aniso_U_23
_atom_site_aniso_U_13
_atom_site_aniso_U_12
N1 0.0538(15) 0.0396(13) 0.054(2) 0.0029(12) 0.0093(13) 0.0034(12)
O1 0.074(2) 0.0495(13) 0.107(2) 0.0212(13) -0.0127(15) 0.0059(13)
O2 0.0483(12) 0.0645(14) 0.079(2) 0.0081(13) -0.0094(12) 0.0019(12)
C1 0.046(2) 0.042(2) 0.044(2) 0.0023(14) 0.0002(15) 0.0009(14)
C2 0.046(2) 0.050(2) 0.045(2) -0.0009(15) 0.0020(15) -0.0011(15)
C3A 0.050(3) 0.061(3) 0.045(3) 0.001(2) 0.006(3) 0.009(3)
C4A 0.077(5) 0.118(6) 0.055(4) 0.001(4) 0.000(4) 0.030(4)
C6A 0.090(6) 0.125(6) 0.068(5) 0.023(5) 0.000(5) -0.020(5)
C7A 0.093(5) 0.130(6) 0.048(4) 0.019(4) 0.006(4) 0.000(5)
C5 0.080(3) 0.224(7) 0.106(4) -0.031(5) 0.019(3) -0.011(4)
C8 0.080(3) 0.149(4) 0.081(3) -0.047(3) -0.014(3) -0.005(3)
C9 0.063(2) 0.079(2) 0.063(2) -0.010(2) 0.000(2) 0.001(2)
C12 0.044(2) 0.056(2) 0.046(2) 0.002(2) -0.0033(15) -0.004(2)
C13 0.064(2) 0.061(2) 0.067(2) 0.011(2) 0.006(2) -0.009(2)
C14 0.081(3) 0.087(3) 0.065(2) 0.020(2) 0.017(2) -0.018(2)
C15 0.067(2) 0.109(3) 0.057(2) -0.004(3) 0.014(2) -0.008(3)
C16 0.056(2) 0.085(3) 0.057(2) -0.013(2) 0.004(2) 0.003(2)
C17 0.051(2) 0.059(2) 0.054(2) -0.003(2) 0.005(2) 0.000(2)
C18 0.047(2) 0.047(2) 0.046(2) -0.0022(15) 0.0057(15) 0.0021(15)
C19 0.065(2) 0.056(2) 0.096(3) 0.004(2) -0.009(2) -0.012(2)
C20 0.083(3) 0.065(2) 0.127(4) -0.014(3) -0.008(3) -0.020(2)
C21 0.061(3) 0.117(4) 0.082(3) -0.040(3) 0.005(2) -0.020(3)
C22 0.060(2) 0.119(3) 0.064(2) -0.001(3) -0.010(2) -0.008(2)
C23 0.059(2) 0.075(2) 0.064(2) 0.007(2) -0.009(2) -0.005(2)
C24 0.051(2) 0.051(2) 0.049(2) 0.000(2) 0.005(2) 0.001(2)
C25 0.058(2) 0.108(3) 0.106(3) 0.008(3) -0.022(2) 0.013(2)
C3B 0.086(7) 0.057(5) 0.057(5) -0.001(4) 0.018(5) -0.013(5)
C4B 0.142(12) 0.113(10) 0.091(10) -0.019(8) 0.063(9) -0.048(9)
C6B 0.070(7) 0.083(8) 0.106(10) -0.002(7) -0.012(7) 0.001(6)
C7B 0.070(7) 0.081(7) 0.095(8) -0.025(6) 0.006(6) 0.012(6)

loop_
_atom_site_label
_atom_site_type_symbol
_atom_site_fract_x
_atom_site_fract_y
_atom_site_fract_z
_atom_site_U_iso_or_equiv
_atom_site_thermal_displace_type
_atom_site_occupancy
_atom_site_calc_flag
_atom_site_refinement_flags
_atom_site_disorder_group
N1 N -0.03850(13) 0.2597(2) 0.67516(12) 0.0493(6) Uani 1 d . .
H1A H -0.05013(13) 0.3266(2) 0.69081(12) 0.059 Uiso 1 calc R .
O1 O -0.00385(13) -0.0072(2) 0.76366(13) 0.0771(8) Uani 1 d . .
O2 O 0.06545(12) 0.1485(2) 0.74765(11) 0.0639(6) Uani 1 d . .
C1 C -0.0657(2) 0.1620(2) 0.71432(15) 0.0439(7) Uani 1 d . .
C2 C -0.1094(2) 0.2052(2) 0.7831(2) 0.0470(7) Uani 1 d . .
H2A H -0.1300(2) 0.1367(2) 0.8062(2) 0.056 Uiso 0.603(4) calc PR 1
H2B H -0.1458(2) 0.2633(2) 0.7669(2) 0.056 Uiso 0.397(4) calc PR 2
C3A C -0.1762(3) 0.2766(4) 0.7647(3) 0.0522(15) Uani 0.603(4) d P 1
H3AA H -0.1740(3) 0.3147(4) 0.7212(3) 0.063 Uiso 0.603(4) calc PR 1
C4A C -0.2389(4) 0.2924(6) 0.8033(4) 0.083(2) Uani 0.603(4) d P 1
H4AA H -0.2717(4) 0.3476(6) 0.7847(4) 0.100 Uiso 0.603(4) calc PR 1
C6A C -0.2152(5) 0.1735(7) 0.9173(4) 0.094(2) Uani 0.603(4) d P 1
H6AA H -0.2359(5) 0.1066(7) 0.9360(4) 0.113 Uiso 0.603(4) calc PR 1
C7A C -0.1463(4) 0.1985(7) 0.9366(3) 0.090(2) Uani 0.603(4) d P 1
H7AA H -0.1218(4) 0.1525(7) 0.9700(3) 0.108 Uiso 0.603(4) calc PR 1
C5 C -0.2660(3) 0.2418(6) 0.8673(3) 0.137(2) Uani 1 d . .
H5A H -0.3080(3) 0.1919(6) 0.8539(3) 0.164 Uiso 0.603(4) calc PR 1
H5B H -0.2880(3) 0.3029(6) 0.8955(3) 0.164 Uiso 0.603(4) calc PR 1
H5C H -0.2849(3) 0.2364(6) 0.9159(3) 0.164 Uiso 0.397(4) calc PR 2
H5D H -0.3107(3) 0.2397(6) 0.8366(3) 0.164 Uiso 0.397(4) calc PR 2
C8 C -0.1022(2) 0.3057(4) 0.9048(2) 0.1032(15) Uani 1 d . .
H8A H -0.1381(2) 0.3652(4) 0.8916(2) 0.124 Uiso 0.603(4) calc PR 1
H8B H -0.0668(2) 0.3363(4) 0.9398(2) 0.124 Uiso 0.603(4) calc PR 1
H8C H -0.0671(2) 0.3450(4) 0.9365(2) 0.124 Uiso 0.397(4) calc PR 2
H8D H -0.1235(2) 0.2410(4) 0.9304(2) 0.124 Uiso 0.397(4) calc PR 2
C9 C -0.0586(2) 0.2631(3) 0.8388(2) 0.0680(10) Uani 1 d . .
H9A H -0.0329(2) 0.3274(3) 0.8166(2) 0.082 Uiso 1 calc R .
H9B H -0.0196(2) 0.2094(3) 0.8540(2) 0.082 Uiso 1 calc R .
C12 C 0.0059(2) 0.2522(3) 0.6129(2) 0.0483(7) Uani 1 d . .
C13 C 0.0296(2) 0.3533(3) 0.5807(2) 0.0639(9) Uani 1 d . .
H13A H 0.0170(2) 0.4232(3) 0.6011(2) 0.077 Uiso 1 calc R .
C14 C 0.0721(2) 0.3499(4) 0.5181(2) 0.0777(11) Uani 1 d . .
H14A H 0.0876(2) 0.4179(4) 0.4969(2) 0.093 Uiso 1 calc R .
C15 C 0.0913(2) 0.2491(4) 0.4874(2) 0.0777(11) Uani 1 d . .
H15A H 0.1198(2) 0.2480(4) 0.4454(2) 0.093 Uiso 1 calc R .
C16 C 0.0685(2) 0.1497(3) 0.5182(2) 0.0660(9) Uani 1 d . .
H16A H 0.0818(2) 0.0806(3) 0.4971(2) 0.079 Uiso 1 calc R .
C17 C 0.0258(2) 0.1491(3) 0.5807(2) 0.0547(8) Uani 1 d . .
H17A H 0.0105(2) 0.0802(3) 0.6010(2) 0.066 Uiso 1 calc R .
C18 C -0.1238(2) 0.0934(2) 0.6695(2) 0.0467(7) Uani 1 d . .
C19 C -0.1441(2) -0.0178(3) 0.6837(2) 0.0722(10) Uani 1 d . .
H19A H -0.1197(2) -0.0567(3) 0.7205(2) 0.087 Uiso 1 calc R .
C20 C -0.1999(2) -0.0727(3) 0.6444(3) 0.0916(13) Uani 1 d . .
H20A H -0.2119(2) -0.1483(3) 0.6549(3) 0.110 Uiso 1 calc R .
C21 C -0.2376(2) -0.0183(4) 0.5907(2) 0.0865(13) Uani 1 d . .
H21A H -0.2757(2) -0.0558(4) 0.5650(2) 0.104 Uiso 1 calc R .
C22 C -0.2187(2) 0.0921(4) 0.5751(2) 0.0811(12) Uani 1 d . .
H22A H -0.2438(2) 0.1306(4) 0.5385(2) 0.097 Uiso 1 calc R .
C23 C -0.1620(2) 0.1466(3) 0.6141(2) 0.0662(10) Uani 1 d . .
H23A H -0.1492(2) 0.2215(3) 0.6025(2) 0.079 Uiso 1 calc R .
C24 C 0.0009(2) 0.0892(3) 0.7430(2) 0.0504(7) Uani 1 d . .
C25 C 0.1286(2) 0.0919(3) 0.7831(2) 0.0909(13) Uani 1 d . .
H25A H 0.1723(2) 0.1416(3) 0.7836(2) 0.136 Uiso 1 calc R .
H25B H 0.1411(2) 0.0229(3) 0.7579(2) 0.136 Uiso 1 calc R .
H25C H 0.1142(2) 0.0736(3) 0.8312(2) 0.136 Uiso 1 calc R .
C3B C -0.1556(5) 0.1159(7) 0.8212(4) 0.067(3) Uani 0.397(4) d P 2
H3BA H -0.1363(5) 0.0418(7) 0.8228(4) 0.080 Uiso 0.397(4) calc PR 2
C4B C -0.2252(9) 0.1370(12) 0.8541(7) 0.116(5) Uani 0.397(4) d P 2
H4BA H -0.2500(9) 0.0718(12) 0.8705(7) 0.139 Uiso 0.397(4) calc PR 2
C6B C -0.2325(6) 0.3619(10) 0.8599(6) 0.086(3) Uani 0.397(4) d P 2
H6BA H -0.2618(6) 0.4178(10) 0.8374(6) 0.104 Uiso 0.397(4) calc PR 2
C7B C -0.1679(6) 0.3884(9) 0.8826(5) 0.082(3) Uani 0.397(4) d P 2
H7BA H -0.1577(6) 0.4661(9) 0.8868(5) 0.098 Uiso 0.397(4) calc PR 2

loop_
_atom_type_symbol
_atom_type_description
_atom_type_scat_dispersion_real
_atom_type_scat_dispersion_imag
_atom_type_scat_source
C C 0.0033 0.0016 'International Tables Vol C Tables 4.2.6.8 and 6.1.1.4'
H H 0.0000 0.0000 'International Tables Vol C Tables 4.2.6.8 and 6.1.1.4'
N N 0.0061 0.0033 'International Tables Vol C Tables 4.2.6.8 and 6.1.1.4'
O O 0.0106 0.0060 'International Tables Vol C Tables 4.2.6.8 and 6.1.1.4'

loop_
_geom_angle_atom_site_label_1
_geom_angle_atom_site_label_2
_geom_angle_atom_site_label_3
_geom_angle
C12 N1 C1 123.8(2)
C24 O2 C25 116.0(3)
N1 C1 C24 111.6(2)
N1 C1 C18 110.7(2)
C24 C1 C18 113.5(2)
N1 C1 C2 108.7(2)
C24 C1 C2 104.9(2)
C18 C1 C2 107.0(2)
C3A C2 C9 111.6(3)
C3B C2 C9 107.3(4)
C3A C2 C1 111.8(3)
C3B C2 C1 115.1(4)
C9 C2 C1 114.7(2)
C4A C3A C2 127.2(5)
C3A C4A C5 132.7(6)
C7A C6A C5 126.7(7)
C6A C7A C8 121.9(6)
C4A C5 C6A 123.2(5)
C4B C5 C6B 125.3(7)
C9 C8 C7B 110.6(5)
C9 C8 C7A 106.6(4)
C2 C9 C8 113.9(3)
C13 C12 C17 118.3(3)
C13 C12 N1 118.2(3)
C17 C12 N1 123.5(3)
C14 C13 C12 120.1(3)
C15 C14 C13 121.1(3)
C14 C15 C16 119.5(3)
C15 C16 C17 121.3(3)
C16 C17 C12 119.6(3)
C19 C18 C23 116.5(3)
C19 C18 C1 123.9(3)
C23 C18 C1 119.5(3)
C18 C19 C20 121.4(4)
C21 C20 C19 121.2(4)
C20 C21 C22 118.9(4)
C21 C22 C23 119.8(4)
C18 C23 C22 122.2(3)
O1 C24 O2 122.1(3)
O1 C24 C1 125.7(3)
O2 C24 C1 112.0(3)
C4B C3B C2 123.9(9)
C3B C4B C5 131.6(9)
C7B C6B C5 122.9(10)
C6B C7B C8 127.2(9)

loop_
_geom_bond_atom_site_label_1
_geom_bond_atom_site_label_2
_geom_bond_distance
N1 C12 1.403(3)
N1 C1 1.439(3)
O1 C24 1.196(3)
O2 C24 1.328(3)
O2 C25 1.448(4)
C1 C24 1.539(4)
C1 C18 1.542(4)
C1 C2 1.581(4)
C2 C3A 1.476(5)
C2 C3B 1.500(8)
C2 C9 1.527(4)
C3A C4A 1.326(7)
C4A C5 1.419(8)
C6A C7A 1.290(9)
C6A C5 1.517(9)
C7A C8 1.588(8)
C5 C4B 1.440(13)
C5 C6B 1.530(11)
C8 C9 1.536(4)
C8 C7B 1.559(10)
C12 C13 1.392(4)
C12 C17 1.393(4)
C13 C14 1.387(4)
C14 C15 1.354(5)
C15 C16 1.360(4)
C16 C17 1.389(4)
C18 C19 1.375(4)
C18 C23 1.383(4)
C19 C20 1.380(5)
C20 C21 1.361(5)
C21 C22 1.366(5)
C22 C23 1.386(4)
C3B C4B 1.385(14)
C6B C7B 1.246(12)
